data_2230876
loop_
_publ_author_name
'Du, Na-Na'
'Xu, Hua-Jie'
'Song, Chong-Fu'
'Sheng, Liang-Quan'

_publ_section_title
;
 (<i>E</i>)-3-[(2-Hydroxynaphthalen-1-yl)methylideneamino]-5-(morpholin-4-ylmethyl)-1,3-oxazolidin-2-one
;
_journal_coeditor_code SU2276
_journal_issue 7
_journal_name_full 'Acta Crystallographica Section E'
_journal_page_first o1740
_journal_paper_doi 10.1107/S1600536811020368
_journal_volume 67
_journal_year 2011
_chemical_formula_iupac 'C19 H21 N3 O4'
_chemical_formula_moiety 'C19 H21 N3 O4'
_chemical_formula_sum 'C19 H21 N3 O4'
_chemical_formula_weight 355.39
_chemical_name_systematic
;
(<i>E</i>)-3-[(2-Hydroxynaphthalen-1-yl)methylideneamino]-5-
(morpholin-4-ylmethyl)-1,3-oxazolidin-2-one
;
_space_group_IT_number 14
_symmetry_cell_setting monoclinic
_symmetry_space_group_name_Hall '-P 2ybc'
_symmetry_space_group_name_H-M 'P 1 21/c 1'
_atom_sites_solution_hydrogens geom
_atom_sites_solution_primary direct
_atom_sites_solution_secondary difmap
_audit_creation_method SHELXL-97
_cell_angle_alpha 90.00
_cell_angle_beta 93.452(5)
_cell_angle_gamma 90.00
_cell_formula_units_Z 8
_cell_length_a 10.7764(6)
_cell_length_b 12.0953(8)
_cell_length_c 26.7606(14)
_cell_measurement_reflns_used 3493
_cell_measurement_temperature 291(2)
_cell_measurement_theta_max 69.4658
_cell_measurement_theta_min 3.3062
_cell_volume 3481.7(4)
_computing_cell_refinement 'CrysAlis PRO (Oxford Diffraction, 2009)'
_computing_data_collection 'CrysAlis PRO (Oxford Diffraction, 2009)'
_computing_data_reduction 'CrysAlis PRO (Oxford Diffraction, 2009)'
_computing_molecular_graphics 'SHELXTL (Sheldrick, 2008)'
_computing_publication_material 'SHELXL97 (Sheldrick, 2008)'
_computing_structure_refinement 'SHELXL97 (Sheldrick, 2008)'
_computing_structure_solution 'SHELXS97 (Sheldrick, 2008)'
_diffrn_ambient_temperature 291(2)
_diffrn_detector_area_resol_mean 15.9149
_diffrn_measured_fraction_theta_full 0.979
_diffrn_measured_fraction_theta_max 0.979
_diffrn_measurement_device_type 'Oxford Diffraction Xcalibur Sapphire3 Gemini ultra'
_diffrn_measurement_method \w
_diffrn_radiation_monochromator mirror
_diffrn_radiation_source 'Enhance Ultra (Cu) X-ray Source'
_diffrn_radiation_type CuK\a
_diffrn_radiation_wavelength 1.54184
_diffrn_reflns_av_R_equivalents 0.0249
_diffrn_reflns_av_sigmaI/netI 0.0314
_diffrn_reflns_limit_h_max 12
_diffrn_reflns_limit_h_min -12
_diffrn_reflns_limit_k_max 14
_diffrn_reflns_limit_k_min -9
_diffrn_reflns_limit_l_max 32
_diffrn_reflns_limit_l_min -30
_diffrn_reflns_number 15194
_diffrn_reflns_theta_full 69.59
_diffrn_reflns_theta_max 69.59
_diffrn_reflns_theta_min 3.31
_exptl_absorpt_coefficient_mu 0.794
_exptl_absorpt_correction_T_max 0.8573
_exptl_absorpt_correction_T_min 0.7966
_exptl_absorpt_correction_type multi-scan
_exptl_absorpt_process_details
;
(CrysAlis PRO; Oxford Diffraction, 2009)
;
_exptl_crystal_colour colourless
_exptl_crystal_density_diffrn 1.356
_exptl_crystal_density_method 'not measured'
_exptl_crystal_description needle
_exptl_crystal_F_000 1504
_exptl_crystal_size_max 0.30
_exptl_crystal_size_mid 0.20
_exptl_crystal_size_min 0.20
_refine_diff_density_max 0.311
_refine_diff_density_min -0.175
_refine_ls_extinction_method none
_refine_ls_goodness_of_fit_ref 1.030
_refine_ls_hydrogen_treatment constr
_refine_ls_matrix_type full
_refine_ls_number_parameters 469
_refine_ls_number_reflns 6408
_refine_ls_number_restraints 0
_refine_ls_restrained_S_all 1.030
_refine_ls_R_factor_all 0.0736
_refine_ls_R_factor_gt 0.0481
_refine_ls_shift/su_max 0.000
_refine_ls_shift/su_mean 0.000
_refine_ls_structure_factor_coef Fsqd
_refine_ls_weighting_details 'calc w=1/[\s^2^(Fo^2^)+(0.0640P)^2^+0.4406P] where P=(Fo^2^+2Fc^2^)/3'
_refine_ls_weighting_scheme calc
_refine_ls_wR_factor_gt 0.1221
_refine_ls_wR_factor_ref 0.1424
_reflns_number_gt 4362
_reflns_number_total 6408
_reflns_threshold_expression I>2\s(I)
_cod_data_source_file su2276.cif
_cod_data_source_block I
_cod_original_sg_symbol_H-M 'P 21/c'
_cod_database_code 2230876
_cod_database_fobs_code 2230876

loop_
_symmetry_equiv_pos_site_id
_symmetry_equiv_pos_as_xyz
1 x,y,z
2 -x,1/2+y,1/2-z
3 -x,-y,-z
4 x,1/2-y,1/2+z

loop_
_atom_site_aniso_label
_atom_site_aniso_U_11
_atom_site_aniso_U_22
_atom_site_aniso_U_33
_atom_site_aniso_U_12
_atom_site_aniso_U_13
_atom_site_aniso_U_23
O1 0.0620(10) 0.0986(14) 0.0718(11) 0.0009(10) -0.0250(9) 0.0030(10)
O2 0.0908(12) 0.0537(10) 0.0932(13) -0.0157(9) -0.0465(10) 0.0248(9)
O3 0.0974(14) 0.0482(10) 0.1223(17) -0.0019(9) -0.0434(12) 0.0119(10)
O4 0.0911(12) 0.0492(9) 0.0823(12) 0.0125(8) -0.0134(10) -0.0102(9)
N1 0.0469(9) 0.0519(10) 0.0513(10) -0.0038(8) -0.0090(7) 0.0022(8)
N2 0.0703(12) 0.0490(10) 0.0641(12) 0.0070(9) -0.0241(10) 0.0024(9)
N3 0.0594(11) 0.0526(10) 0.0593(11) 0.0059(9) -0.0153(9) -0.0007(9)
C1 0.0710(16) 0.0869(19) 0.0712(17) -0.0147(15) -0.0160(13) -0.0086(15)
C2 0.0573(13) 0.0593(14) 0.0731(15) -0.0080(11) -0.0119(11) -0.0028(12)
C3 0.0598(13) 0.0573(14) 0.0625(14) 0.0048(11) -0.0112(11) 0.0029(11)
C4 0.0751(16) 0.0746(17) 0.0713(16) 0.0082(14) -0.0195(13) 0.0090(14)
C5 0.0528(12) 0.0549(13) 0.0538(12) -0.0030(10) -0.0090(10) 0.0088(10)
C6 0.0524(12) 0.0575(13) 0.0579(13) -0.0036(10) -0.0113(10) 0.0111(11)
C7 0.0495(11) 0.0494(12) 0.0588(13) -0.0014(9) -0.0128(10) 0.0045(10)
C8 0.0605(14) 0.0513(14) 0.0808(17) -0.0043(11) -0.0214(12) 0.0129(12)
C9 0.0509(11) 0.0476(11) 0.0535(12) 0.0022(9) -0.0071(9) -0.0029(10)
C10 0.0464(11) 0.0506(12) 0.0494(11) 0.0000(9) -0.0038(9) -0.0026(9)
C11 0.0543(12) 0.0514(13) 0.0614(13) -0.0010(10) 0.0017(10) -0.0078(11)
C12 0.0632(14) 0.0580(13) 0.0634(14) -0.0078(11) 0.0046(11) -0.0161(12)
C13 0.0596(13) 0.0710(15) 0.0503(12) -0.0147(12) -0.0030(10) -0.0118(12)
C14 0.0495(11) 0.0634(14) 0.0469(11) -0.0076(10) -0.0041(9) -0.0034(10)
C15 0.0676(14) 0.0797(17) 0.0466(12) -0.0090(13) -0.0140(11) -0.0013(12)
C16 0.0763(16) 0.0730(17) 0.0593(14) 0.0084(13) -0.0191(12) 0.0062(13)
C17 0.0757(15) 0.0584(14) 0.0570(13) 0.0094(12) -0.0146(12) -0.0004(11)
C18 0.0627(13) 0.0555(13) 0.0496(12) 0.0024(10) -0.0141(10) -0.0030(10)
C19 0.0442(10) 0.0541(12) 0.0452(11) -0.0041(9) -0.0026(8) -0.0025(9)
O5 0.0608(10) 0.1077(15) 0.0607(10) 0.0004(10) -0.0225(8) 0.0059(10)
O6 0.0758(10) 0.0521(9) 0.0647(10) 0.0125(8) -0.0309(8) -0.0105(8)
O7 0.0629(9) 0.0491(9) 0.0718(10) 0.0068(7) -0.0121(8) -0.0026(8)
O8 0.0984(13) 0.0559(10) 0.0779(12) 0.0015(9) -0.0243(10) 0.0063(9)
N4 0.0498(10) 0.0543(10) 0.0542(10) 0.0031(8) -0.0148(8) -0.0011(9)
N5 0.0673(11) 0.0489(10) 0.0526(10) 0.0057(9) -0.0217(9) -0.0025(8)
N6 0.0544(10) 0.0579(11) 0.0476(10) 0.0050(8) -0.0136(8) 0.0009(9)
C20 0.0683(16) 0.104(2) 0.0593(15) 0.0006(15) -0.0062(12) 0.0150(15)
C21 0.0546(13) 0.0737(16) 0.0728(16) -0.0042(11) -0.0128(12) 0.0118(13)
C22 0.0520(12) 0.0773(16) 0.0594(14) 0.0004(11) -0.0074(10) -0.0008(12)
C23 0.0527(13) 0.095(2) 0.0670(16) -0.0093(13) -0.0106(11) -0.0060(15)
C24 0.0588(13) 0.0608(14) 0.0587(13) 0.0054(11) -0.0150(10) -0.0059(11)
C25 0.0660(14) 0.0513(12) 0.0603(13) 0.0058(10) -0.0224(11) -0.0032(11)
C26 0.0698(14) 0.0478(12) 0.0591(13) 0.0067(10) -0.0270(11) -0.0040(10)
C27 0.0479(11) 0.0505(13) 0.0558(12) 0.0018(9) -0.0100(9) -0.0004(10)
C28 0.0487(11) 0.0529(12) 0.0487(11) 0.0039(9) -0.0090(9) 0.0015(10)
C29 0.0446(11) 0.0576(12) 0.0457(11) 0.0036(9) -0.0059(9) 0.0035(10)
C30 0.0405(10) 0.0636(13) 0.0428(11) 0.0042(9) -0.0033(8) 0.0019(10)
C31 0.0538(12) 0.0673(15) 0.0517(12) 0.0052(11) -0.0085(10) -0.0027(11)
C32 0.0633(14) 0.0674(15) 0.0643(15) 0.0004(12) -0.0047(11) -0.0108(12)
C33 0.0713(16) 0.091(2) 0.0638(16) -0.0079(15) -0.0089(12) -0.0207(15)
C34 0.0665(15) 0.104(2) 0.0498(13) 0.0037(15) -0.0150(11) -0.0031(14)
C35 0.0482(12) 0.0807(16) 0.0449(11) 0.0046(11) -0.0071(9) 0.0025(11)
C36 0.0679(15) 0.0866(19) 0.0541(14) 0.0057(13) -0.0152(12) 0.0187(13)
C37 0.0775(17) 0.0710(16) 0.0650(15) 0.0066(13) -0.0133(13) 0.0204(13)
C38 0.0595(13) 0.0600(14) 0.0586(13) 0.0044(11) -0.0104(11) 0.0055(11)

loop_
_atom_site_type_symbol
_atom_site_label
_atom_site_fract_x
_atom_site_fract_y
_atom_site_fract_z
_atom_site_U_iso_or_equiv
_atom_site_thermal_displace_type
_atom_site_calc_flag
_atom_site_refinement_flags
_atom_site_occupancy
_atom_site_disorder_assembly
_atom_site_disorder_group
O O1 0.62286(16) 0.34555(17) 0.81506(7) 0.0786(7) Uani d . 1.000 . .
O O2 0.20078(17) 0.21656(14) 0.70793(7) 0.0813(7) Uani d . 1.000 . .
O O3 0.13641(18) 0.07867(14) 0.65635(8) 0.0913(8) Uani d . 1.000 . .
O O4 -0.05112(17) 0.09323(13) 0.53191(7) 0.0750(6) Uani d . 1.000 . .
N N1 0.39342(15) 0.36978(14) 0.75659(6) 0.0505(6) Uani d . 1.000 . .
N N2 0.08791(18) 0.26098(15) 0.63996(8) 0.0623(7) Uani d . 1.000 . .
N N3 0.02095(17) 0.23670(15) 0.59634(7) 0.0579(6) Uani d . 1.000 . .
C C1 0.5528(2) 0.4447(2) 0.81593(10) 0.0772(10) Uani d . 1.000 . .
C C2 0.4769(2) 0.4632(2) 0.76757(9) 0.0639(8) Uani d . 1.000 . .
C C3 0.4683(2) 0.26956(19) 0.75485(9) 0.0605(8) Uani d . 1.000 . .
C C4 0.5440(2) 0.2549(2) 0.80360(10) 0.0746(9) Uani d . 1.000 . .
C C5 0.31806(19) 0.38797(19) 0.71005(8) 0.0543(7) Uani d . 1.000 . .
C C6 0.1915(2) 0.33664(19) 0.70922(9) 0.0565(7) Uani d . 1.000 . .
C C7 0.10901(19) 0.36726(18) 0.66250(8) 0.0532(7) Uani d . 1.000 . .
C C8 0.1404(2) 0.1756(2) 0.66643(10) 0.0652(9) Uani d . 1.000 . .
C C9 -0.03316(19) 0.31476(18) 0.57062(8) 0.0511(7) Uani d . 1.000 . .
C C10 -0.10268(18) 0.28679(17) 0.52363(8) 0.0491(7) Uani d . 1.000 . .
C C11 -0.1052(2) 0.17841(18) 0.50616(9) 0.0558(7) Uani d . 1.000 . .
C C12 -0.1633(2) 0.1521(2) 0.45919(9) 0.0615(8) Uani d . 1.000 . .
C C13 -0.2248(2) 0.2300(2) 0.43115(9) 0.0606(8) Uani d . 1.000 . .
C C14 -0.23216(19) 0.34089(19) 0.44830(8) 0.0536(7) Uani d . 1.000 . .
C C15 -0.3021(2) 0.4208(2) 0.42112(9) 0.0653(8) Uani d . 1.000 . .
C C16 -0.3099(2) 0.5264(2) 0.43826(9) 0.0705(9) Uani d . 1.000 . .
C C17 -0.2449(2) 0.5578(2) 0.48293(9) 0.0645(8) Uani d . 1.000 . .
C C18 -0.1759(2) 0.48169(18) 0.51017(8) 0.0566(7) Uani d . 1.000 . .
C C19 -0.16845(18) 0.37009(17) 0.49475(7) 0.0481(6) Uani d . 1.000 . .
O O5 -0.49733(15) 0.85981(17) 0.44678(6) 0.0775(7) Uani d . 1.000 . .
O O6 -0.11211(15) 0.71887(13) 0.57561(6) 0.0656(6) Uani d . 1.000 . .
O O7 -0.00827(14) 0.58282(13) 0.61659(6) 0.0619(5) Uani d . 1.000 . .
O O8 0.12904(18) 0.58845(14) 0.75372(7) 0.0786(7) Uani d . 1.000 . .
N N4 -0.32867(16) 0.82782(15) 0.53162(7) 0.0535(6) Uani d . 1.000 . .
N N5 -0.01269(17) 0.76087(15) 0.64712(7) 0.0573(6) Uani d . 1.000 . .
N N6 0.05424(16) 0.73496(15) 0.69042(6) 0.0540(6) Uani d . 1.000 . .
C C20 -0.3661(2) 0.8667(3) 0.44285(10) 0.0776(10) Uani d . 1.000 . .
C C21 -0.3015(2) 0.9028(2) 0.49156(9) 0.0677(9) Uani d . 1.000 . .
C C22 -0.4630(2) 0.8218(2) 0.53528(9) 0.0633(8) Uani d . 1.000 . .
C C23 -0.5233(2) 0.7863(2) 0.48603(10) 0.0721(10) Uani d . 1.000 . .
C C24 -0.2674(2) 0.8597(2) 0.57977(9) 0.0602(8) Uani d . 1.000 . .
C C25 -0.1316(2) 0.83732(19) 0.58221(9) 0.0603(8) Uani d . 1.000 . .
C C26 -0.0655(2) 0.86595(18) 0.63313(9) 0.0601(8) Uani d . 1.000 . .
C C27 -0.04061(19) 0.67765(18) 0.61369(8) 0.0519(7) Uani d . 1.000 . .
C C28 0.09393(18) 0.81280(19) 0.71992(8) 0.0506(7) Uani d . 1.000 . .
C C29 0.16142(18) 0.78432(18) 0.76693(8) 0.0497(7) Uani d . 1.000 . .
C C30 0.21472(18) 0.86931(19) 0.79892(7) 0.0492(7) Uani d . 1.000 . .
C C31 0.2073(2) 0.9832(2) 0.78744(8) 0.0581(8) Uani d . 1.000 . .
C C32 0.2594(2) 1.0612(2) 0.81902(9) 0.0653(8) Uani d . 1.000 . .
C C33 0.3214(2) 1.0305(3) 0.86422(10) 0.0759(10) Uani d . 1.000 . .
C C34 0.3312(2) 0.9217(3) 0.87660(9) 0.0742(9) Uani d . 1.000 . .
C C35 0.27911(19) 0.8393(2) 0.84512(8) 0.0583(8) Uani d . 1.000 . .
C C36 0.2897(2) 0.7256(2) 0.85764(9) 0.0703(9) Uani d . 1.000 . .
C C37 0.2390(2) 0.6468(2) 0.82728(10) 0.0719(9) Uani d . 1.000 . .
C C38 0.1749(2) 0.6743(2) 0.78163(9) 0.0599(8) Uani d . 1.000 . .
H H1A 0.60880 0.50670 0.82200 0.0930 Uiso c R 1.000 . .
H H1B 0.49770 0.44150 0.84330 0.0930 Uiso c R 1.000 . .
H H2A 0.53200 0.47220 0.74050 0.0770 Uiso c R 1.000 . .
H H2B 0.42860 0.53040 0.77000 0.0770 Uiso c R 1.000 . .
H H3A 0.52330 0.27460 0.72750 0.0730 Uiso c R 1.000 . .
H H3B 0.41450 0.20610 0.74890 0.0730 Uiso c R 1.000 . .
H H4 -0.02260 0.11530 0.55920 0.1120 Uiso c R 1.000 . .
H H4A 0.59390 0.18850 0.80180 0.0900 Uiso c R 1.000 . .
H H4B 0.48820 0.24510 0.83040 0.0900 Uiso c R 1.000 . .
H H5A 0.36200 0.35820 0.68250 0.0650 Uiso c R 1.000 . .
H H5B 0.30880 0.46690 0.70470 0.0650 Uiso c R 1.000 . .
H H6 0.15020 0.35910 0.73920 0.0680 Uiso c R 1.000 . .
H H7A 0.15170 0.41650 0.64070 0.0640 Uiso c R 1.000 . .
H H7B 0.03180 0.40130 0.67130 0.0640 Uiso c R 1.000 . .
H H9 -0.02820 0.38760 0.58170 0.0610 Uiso c R 1.000 . .
H H12 -0.15950 0.08000 0.44720 0.0740 Uiso c R 1.000 . .
H H13 -0.26270 0.21080 0.40020 0.0730 Uiso c R 1.000 . .
H H15 -0.34380 0.40140 0.39100 0.0780 Uiso c R 1.000 . .
H H16 -0.35850 0.57790 0.42020 0.0850 Uiso c R 1.000 . .
H H17 -0.24880 0.63050 0.49400 0.0770 Uiso c R 1.000 . .
H H18 -0.13270 0.50380 0.53960 0.0680 Uiso c R 1.000 . .
H H8 0.10460 0.61090 0.72590 0.1180 Uiso c R 1.000 . .
H H20A -0.33450 0.79500 0.43350 0.0930 Uiso c R 1.000 . .
H H20B -0.34820 0.91900 0.41680 0.0930 Uiso c R 1.000 . .
H H21A -0.21240 0.90490 0.48810 0.0810 Uiso c R 1.000 . .
H H21B -0.32850 0.97680 0.49980 0.0810 Uiso c R 1.000 . .
H H22A -0.48240 0.76940 0.56110 0.0760 Uiso c R 1.000 . .
H H22B -0.49470 0.89370 0.54440 0.0760 Uiso c R 1.000 . .
H H23A -0.49410 0.71290 0.47800 0.0860 Uiso c R 1.000 . .
H H23B -0.61260 0.78220 0.48880 0.0860 Uiso c R 1.000 . .
H H24A -0.30470 0.81930 0.60630 0.0720 Uiso c R 1.000 . .
H H24B -0.28090 0.93790 0.58530 0.0720 Uiso c R 1.000 . .
H H25 -0.09300 0.87820 0.55560 0.0720 Uiso c R 1.000 . .
H H26A -0.00190 0.92170 0.62990 0.0720 Uiso c R 1.000 . .
H H26B -0.12390 0.89100 0.65690 0.0720 Uiso c R 1.000 . .
H H28 0.07970 0.88640 0.71130 0.0610 Uiso c R 1.000 . .
H H31 0.16600 1.00550 0.75760 0.0700 Uiso c R 1.000 . .
H H32 0.25350 1.13560 0.81040 0.0780 Uiso c R 1.000 . .
H H33 0.35580 1.08420 0.88570 0.0910 Uiso c R 1.000 . .
H H34 0.37330 0.90150 0.90660 0.0890 Uiso c R 1.000 . .
H H36 0.33260 0.70500 0.88740 0.0840 Uiso c R 1.000 . .
H H37 0.24650 0.57290 0.83670 0.0860 Uiso c R 1.000 . .

loop_
_atom_type_symbol
_atom_type_description
_atom_type_scat_dispersion_real
_atom_type_scat_dispersion_imag
_atom_type_scat_source
C C 0.0181 0.0091 'International Tables Vol C Tables 4.2.6.8 and 6.1.1.4'
H H 0.0000 0.0000 'International Tables Vol C Tables 4.2.6.8 and 6.1.1.4'
N N 0.0311 0.0180 'International Tables Vol C Tables 4.2.6.8 and 6.1.1.4'
O O 0.0492 0.0322 'International Tables Vol C Tables 4.2.6.8 and 6.1.1.4'

loop_
_geom_angle_atom_site_label_1
_geom_angle_atom_site_label_2
_geom_angle_atom_site_label_3
_geom_angle_site_symmetry_1
_geom_angle_site_symmetry_2
_geom_angle_site_symmetry_3
_geom_angle
_geom_angle_publ_flag
C1 O1 C4 . . . 110.29(17) no
C6 O2 C8 . . . 110.84(18) no
C11 O4 H4 . . . 109.00 no
C20 O5 C23 . . . 109.40(19) no
C25 O6 C27 . . . 110.75(17) no
C38 O8 H8 . . . 109.00 no
C2 N1 C3 . . . 108.28(16) no
C2 N1 C5 . . . 110.99(17) no
C3 N1 C5 . . . 112.20(17) no
N3 N2 C8 . . . 117.68(19) no
C7 N2 C8 . . . 114.4(2) no
N3 N2 C7 . . . 127.94(18) no
N2 N3 C9 . . . 119.86(18) no
C21 N4 C24 . . . 112.72(18) no
C22 N4 C24 . . . 110.55(17) no
C21 N4 C22 . . . 109.08(17) no
N6 N5 C26 . . . 127.38(18) no
C26 N5 C27 . . . 114.42(18) no
N6 N5 C27 . . . 118.08(18) no
N5 N6 C28 . . . 119.53(18) no
O1 C1 C2 . . . 112.0(2) no
N1 C2 C1 . . . 110.70(19) no
N1 C3 C4 . . . 109.99(19) no
O1 C4 C3 . . . 112.6(2) no
N1 C5 C6 . . . 114.14(18) no
O2 C6 C5 . . . 110.49(18) no
O2 C6 C7 . . . 104.98(18) no
C5 C6 C7 . . . 113.22(19) no
N2 C7 C6 . . . 101.30(18) no
O2 C8 N2 . . . 108.4(2) no
O3 C8 N2 . . . 128.1(2) no
O2 C8 O3 . . . 123.5(2) no
N3 C9 C10 . . . 118.80(19) no
C9 C10 C11 . . . 120.32(19) no
C9 C10 C19 . . . 120.81(18) no
C11 C10 C19 . . . 118.86(19) no
O4 C11 C10 . . . 123.2(2) no
O4 C11 C12 . . . 116.0(2) no
C10 C11 C12 . . . 120.8(2) no
C11 C12 C13 . . . 121.0(2) no
C12 C13 C14 . . . 120.9(2) no
C13 C14 C19 . . . 118.8(2) no
C15 C14 C19 . . . 119.8(2) no
C13 C14 C15 . . . 121.5(2) no
C14 C15 C16 . . . 120.9(2) no
C15 C16 C17 . . . 120.3(2) no
C16 C17 C18 . . . 120.0(2) no
C17 C18 C19 . . . 121.7(2) no
C10 C19 C18 . . . 123.29(18) no
C10 C19 C14 . . . 119.50(19) no
C14 C19 C18 . . . 117.20(19) no
O1 C1 H1A . . . 109.00 no
C2 C1 H1B . . . 109.00 no
H1A C1 H1B . . . 108.00 no
O1 C1 H1B . . . 109.00 no
C2 C1 H1A . . . 109.00 no
C1 C2 H2A . . . 109.00 no
N1 C2 H2A . . . 109.00 no
N1 C2 H2B . . . 110.00 no
H2A C2 H2B . . . 108.00 no
C1 C2 H2B . . . 109.00 no
C4 C3 H3A . . . 110.00 no
N1 C3 H3B . . . 110.00 no
N1 C3 H3A . . . 110.00 no
C4 C3 H3B . . . 110.00 no
H3A C3 H3B . . . 108.00 no
O1 C4 H4A . . . 109.00 no
C3 C4 H4A . . . 109.00 no
C3 C4 H4B . . . 109.00 no
H4A C4 H4B . . . 108.00 no
O1 C4 H4B . . . 109.00 no
N1 C5 H5B . . . 109.00 no
C6 C5 H5A . . . 109.00 no
N1 C5 H5A . . . 109.00 no
H5A C5 H5B . . . 108.00 no
C6 C5 H5B . . . 109.00 no
C7 C6 H6 . . . 109.00 no
O2 C6 H6 . . . 109.00 no
C5 C6 H6 . . . 109.00 no
N2 C7 H7A . . . 112.00 no
N2 C7 H7B . . . 111.00 no
C6 C7 H7A . . . 111.00 no
C6 C7 H7B . . . 112.00 no
H7A C7 H7B . . . 109.00 no
C10 C9 H9 . . . 121.00 no
N3 C9 H9 . . . 121.00 no
C11 C12 H12 . . . 120.00 no
C13 C12 H12 . . . 119.00 no
C14 C13 H13 . . . 120.00 no
C12 C13 H13 . . . 120.00 no
C16 C15 H15 . . . 120.00 no
C14 C15 H15 . . . 120.00 no
C15 C16 H16 . . . 120.00 no
C17 C16 H16 . . . 120.00 no
C16 C17 H17 . . . 120.00 no
C18 C17 H17 . . . 120.00 no
C17 C18 H18 . . . 119.00 no
C19 C18 H18 . . . 119.00 no
O5 C20 C21 . . . 111.2(2) no
N4 C21 C20 . . . 110.9(2) no
N4 C22 C23 . . . 109.58(19) no
O5 C23 C22 . . . 112.21(19) no
N4 C24 C25 . . . 112.43(19) no
O6 C25 C24 . . . 108.78(18) no
C24 C25 C26 . . . 113.59(19) no
O6 C25 C26 . . . 105.41(17) no
N5 C26 C25 . . . 100.79(17) no
O6 C27 N5 . . . 108.55(18) no
O7 C27 N5 . . . 127.6(2) no
O6 C27 O7 . . . 123.9(2) no
N6 C28 C29 . . . 119.2(2) no
C28 C29 C38 . . . 120.6(2) no
C30 C29 C38 . . . 118.99(19) no
C28 C29 C30 . . . 120.46(19) no
C29 C30 C35 . . . 119.4(2) no
C31 C30 C35 . . . 117.03(19) no
C29 C30 C31 . . . 123.60(18) no
C30 C31 C32 . . . 121.6(2) no
C31 C32 C33 . . . 120.7(2) no
C32 C33 C34 . . . 119.6(3) no
C33 C34 C35 . . . 121.3(2) no
C30 C35 C34 . . . 119.8(2) no
C34 C35 C36 . . . 121.6(2) no
C30 C35 C36 . . . 118.6(2) no
C35 C36 C37 . . . 121.3(2) no
C36 C37 C38 . . . 121.1(2) no
O8 C38 C37 . . . 116.2(2) no
C29 C38 C37 . . . 120.6(2) no
O8 C38 C29 . . . 123.2(2) no
O5 C20 H20A . . . 109.00 no
O5 C20 H20B . . . 109.00 no
C21 C20 H20A . . . 109.00 no
C21 C20 H20B . . . 109.00 no
H20A C20 H20B . . . 108.00 no
N4 C21 H21A . . . 109.00 no
N4 C21 H21B . . . 109.00 no
C20 C21 H21A . . . 109.00 no
C20 C21 H21B . . . 110.00 no
H21A C21 H21B . . . 108.00 no
N4 C22 H22A . . . 110.00 no
N4 C22 H22B . . . 110.00 no
C23 C22 H22A . . . 110.00 no
C23 C22 H22B . . . 110.00 no
H22A C22 H22B . . . 108.00 no
O5 C23 H23A . . . 109.00 no
O5 C23 H23B . . . 109.00 no
C22 C23 H23A . . . 109.00 no
C22 C23 H23B . . . 109.00 no
H23A C23 H23B . . . 108.00 no
N4 C24 H24A . . . 109.00 no
N4 C24 H24B . . . 109.00 no
C25 C24 H24A . . . 109.00 no
C25 C24 H24B . . . 109.00 no
H24A C24 H24B . . . 108.00 no
O6 C25 H25 . . . 110.00 no
C24 C25 H25 . . . 110.00 no
C26 C25 H25 . . . 110.00 no
N5 C26 H26A . . . 112.00 no
N5 C26 H26B . . . 112.00 no
C25 C26 H26A . . . 112.00 no
C25 C26 H26B . . . 112.00 no
H26A C26 H26B . . . 109.00 no
N6 C28 H28 . . . 120.00 no
C29 C28 H28 . . . 120.00 no
C30 C31 H31 . . . 119.00 no
C32 C31 H31 . . . 119.00 no
C31 C32 H32 . . . 120.00 no
C33 C32 H32 . . . 120.00 no
C32 C33 H33 . . . 120.00 no
C34 C33 H33 . . . 120.00 no
C33 C34 H34 . . . 119.00 no
C35 C34 H34 . . . 119.00 no
C35 C36 H36 . . . 119.00 no
C37 C36 H36 . . . 119.00 no
C36 C37 H37 . . . 119.00 no
C38 C37 H37 . . . 119.00 no

loop_
_geom_bond_atom_site_label_1
_geom_bond_atom_site_label_2
_geom_bond_site_symmetry_1
_geom_bond_site_symmetry_2
_geom_bond_distance
_geom_bond_publ_flag
O1 C1 . . 1.418(3) no
O1 C4 . . 1.410(3) no
O2 C6 . . 1.456(3) no
O2 C8 . . 1.347(3) no
O3 C8 . . 1.203(3) no
O4 C11 . . 1.352(3) no
O4 H4 . . 0.8200 no
O5 C23 . . 1.417(3) no
O5 C20 . . 1.427(3) no
O6 C27 . . 1.337(3) no
O6 C25 . . 1.460(3) no
O7 C27 . . 1.200(3) no
O8 C38 . . 1.355(3) no
O8 H8 . . 0.8200 no
N1 C5 . . 1.462(3) no
N1 C3 . . 1.459(3) no
N1 C2 . . 1.463(3) no
N2 C7 . . 1.432(3) no
N2 C8 . . 1.356(3) no
N2 N3 . . 1.367(3) no
N3 C9 . . 1.287(3) no
N4 C21 . . 1.448(3) no
N4 C24 . . 1.464(3) no
N4 C22 . . 1.459(3) no
N5 C27 . . 1.368(3) no
N5 N6 . . 1.364(2) no
N5 C26 . . 1.433(3) no
N6 C28 . . 1.285(3) no
C1 C2 . . 1.506(3) no
C3 C4 . . 1.507(3) no
C5 C6 . . 1.498(3) no
C6 C7 . . 1.535(3) no
C9 C10 . . 1.464(3) no
C10 C11 . . 1.392(3) no
C10 C19 . . 1.431(3) no
C11 C12 . . 1.407(3) no
C12 C13 . . 1.353(3) no
C13 C14 . . 1.421(3) no
C14 C19 . . 1.428(3) no
C14 C15 . . 1.402(3) no
C15 C16 . . 1.361(3) no
C16 C17 . . 1.401(3) no
C17 C18 . . 1.366(3) no
C18 C19 . . 1.415(3) no
C1 H1B . . 0.9700 no
C1 H1A . . 0.9700 no
C2 H2B . . 0.9700 no
C2 H2A . . 0.9700 no
C3 H3A . . 0.9700 no
C3 H3B . . 0.9700 no
C4 H4B . . 0.9700 no
C4 H4A . . 0.9700 no
C5 H5A . . 0.9700 no
C5 H5B . . 0.9700 no
C6 H6 . . 0.9800 no
C7 H7A . . 0.9700 no
C7 H7B . . 0.9700 no
C9 H9 . . 0.9300 no
C12 H12 . . 0.9300 no
C13 H13 . . 0.9300 no
C15 H15 . . 0.9300 no
C16 H16 . . 0.9300 no
C17 H17 . . 0.9300 no
C18 H18 . . 0.9300 no
C20 C21 . . 1.505(4) no
C22 C23 . . 1.497(4) no
C24 C25 . . 1.486(3) no
C25 C26 . . 1.539(3) no
C28 C29 . . 1.456(3) no
C29 C30 . . 1.435(3) no
C29 C38 . . 1.393(3) no
C30 C31 . . 1.413(3) no
C30 C35 . . 1.428(3) no
C31 C32 . . 1.365(3) no
C32 C33 . . 1.396(4) no
C33 C34 . . 1.360(5) no
C34 C35 . . 1.400(4) no
C35 C36 . . 1.418(3) no
C36 C37 . . 1.347(3) no
C37 C38 . . 1.407(3) no
C20 H20A . . 0.9700 no
C20 H20B . . 0.9700 no
C21 H21A . . 0.9700 no
C21 H21B . . 0.9700 no
C22 H22A . . 0.9700 no
C22 H22B . . 0.9700 no
C23 H23A . . 0.9700 no
C23 H23B . . 0.9700 no
C24 H24A . . 0.9700 no
C24 H24B . . 0.9700 no
C25 H25 . . 0.9800 no
C26 H26A . . 0.9700 no
C26 H26B . . 0.9700 no
C28 H28 . . 0.9300 no
C31 H31 . . 0.9300 no
C32 H32 . . 0.9300 no
C33 H33 . . 0.9300 no
C34 H34 . . 0.9300 no
C36 H36 . . 0.9300 no
C37 H37 . . 0.9300 no

loop_
_geom_hbond_atom_site_label_D
_geom_hbond_atom_site_label_H
_geom_hbond_atom_site_label_A
_geom_hbond_site_symmetry_A
_geom_hbond_distance_DH
_geom_hbond_distance_HA
_geom_hbond_distance_DA
_geom_hbond_angle_DHA
_geom_hbond_publ_flag
O4 H4 N3 . 0.82 1.82 2.535(3) 145 yes
O8 H8 N6 . 0.82 1.84 2.549(2) 144 yes
C3 H3B O2 . 0.97 2.49 3.141(3) 124 yes
C9 H9 O7 . 0.93 2.54 3.472(3) 177 yes
C18 H18 O7 . 0.93 2.57 3.500(3) 174 yes
C26 H26A O3 1_565 0.97 2.49 3.403(3) 157 yes
C36 H36 O5 4_665 0.93 2.48 3.371(3) 161 yes
C2 H2A Cg9 2_646 0.97 2.99 3.936(2) 166 yes
C3 H3A Cg8 2_646 0.97 2.97 3.854(2) 151 yes
C23 H23B Cg3 3_466 0.97 2.65 3.589(2) 162 yes

loop_
_geom_torsion_atom_site_label_1
_geom_torsion_atom_site_label_2
_geom_torsion_atom_site_label_3
_geom_torsion_atom_site_label_4
_geom_torsion_site_symmetry_1
_geom_torsion_site_symmetry_2
_geom_torsion_site_symmetry_3
_geom_torsion_site_symmetry_4
_geom_torsion
_geom_torsion_publ_flag
C4 O1 C1 C2 . . . . -55.7(3) no
C1 O1 C4 C3 . . . . 56.4(3) no
C8 O2 C6 C5 . . . . -119.8(2) no
C8 O2 C6 C7 . . . . 2.6(2) no
C6 O2 C8 O3 . . . . 178.7(2) no
C6 O2 C8 N2 . . . . -1.5(3) no
C23 O5 C20 C21 . . . . -57.0(3) no
C20 O5 C23 C22 . . . . 58.4(3) no
C27 O6 C25 C24 . . . . -125.1(2) no
C25 O6 C27 N5 . . . . 1.8(2) no
C27 O6 C25 C26 . . . . -2.9(2) no
C25 O6 C27 O7 . . . . -178.1(2) no
C3 N1 C2 C1 . . . . -57.3(2) no
C2 N1 C3 C4 . . . . 57.1(2) no
C5 N1 C3 C4 . . . . 179.95(17) no
C5 N1 C2 C1 . . . . 179.14(17) no
C3 N1 C5 C6 . . . . 90.4(2) no
C2 N1 C5 C6 . . . . -148.33(19) no
N3 N2 C7 C6 . . . . -179.1(2) no
C8 N2 N3 C9 . . . . 178.3(2) no
C7 N2 N3 C9 . . . . -0.6(3) no
N3 N2 C8 O3 . . . . 0.4(4) no
C8 N2 C7 C6 . . . . 2.0(2) no
N3 N2 C8 O2 . . . . -179.50(18) no
C7 N2 C8 O2 . . . . -0.5(3) no
C7 N2 C8 O3 . . . . 179.4(2) no
N2 N3 C9 C10 . . . . 179.05(18) no
C22 N4 C21 C20 . . . . -56.9(2) no
C24 N4 C22 C23 . . . . -178.56(19) no
C24 N4 C21 C20 . . . . 179.88(19) no
C21 N4 C22 C23 . . . . 57.0(2) no
C21 N4 C24 C25 . . . . -73.4(2) no
C22 N4 C24 C25 . . . . 164.21(19) no
N6 N5 C26 C25 . . . . -177.71(19) no
C26 N5 N6 C28 . . . . -12.1(3) no
C27 N5 N6 C28 . . . . 172.20(19) no
N6 N5 C27 O7 . . . . -3.7(3) no
C27 N5 C26 C25 . . . . -1.8(2) no
N6 N5 C27 O6 . . . . 176.41(17) no
C26 N5 C27 O6 . . . . 0.1(3) no
C26 N5 C27 O7 . . . . -180.0(2) no
N5 N6 C28 C29 . . . . 177.79(17) no
O1 C1 C2 N1 . . . . 57.4(2) no
N1 C3 C4 O1 . . . . -58.2(2) no
N1 C5 C6 O2 . . . . -68.9(2) no
N1 C5 C6 C7 . . . . 173.73(18) no
C5 C6 C7 N2 . . . . 118.0(2) no
O2 C6 C7 N2 . . . . -2.7(2) no
N3 C9 C10 C19 . . . . 177.52(19) no
N3 C9 C10 C11 . . . . -2.9(3) no
C9 C10 C11 O4 . . . . 3.7(3) no
C11 C10 C19 C14 . . . . -1.6(3) no
C11 C10 C19 C18 . . . . 177.4(2) no
C9 C10 C11 C12 . . . . -174.9(2) no
C19 C10 C11 O4 . . . . -176.7(2) no
C19 C10 C11 C12 . . . . 4.7(3) no
C9 C10 C19 C14 . . . . 178.04(19) no
C9 C10 C19 C18 . . . . -3.0(3) no
O4 C11 C12 C13 . . . . 177.2(2) no
C10 C11 C12 C13 . . . . -4.1(3) no
C11 C12 C13 C14 . . . . 0.2(3) no
C12 C13 C14 C19 . . . . 2.9(3) no
C12 C13 C14 C15 . . . . -175.9(2) no
C13 C14 C19 C10 . . . . -2.2(3) no
C13 C14 C19 C18 . . . . 178.82(19) no
C19 C14 C15 C16 . . . . 0.3(3) no
C13 C14 C15 C16 . . . . 179.1(2) no
C15 C14 C19 C10 . . . . 176.68(19) no
C15 C14 C19 C18 . . . . -2.4(3) no
C14 C15 C16 C17 . . . . 1.8(3) no
C15 C16 C17 C18 . . . . -1.7(3) no
C16 C17 C18 C19 . . . . -0.5(3) no
C17 C18 C19 C14 . . . . 2.5(3) no
C17 C18 C19 C10 . . . . -176.5(2) no
O5 C20 C21 N4 . . . . 57.7(3) no
N4 C22 C23 O5 . . . . -59.0(2) no
N4 C24 C25 O6 . . . . -60.8(2) no
N4 C24 C25 C26 . . . . -177.82(18) no
O6 C25 C26 N5 . . . . 2.7(2) no
C24 C25 C26 N5 . . . . 121.7(2) no
N6 C28 C29 C30 . . . . 175.43(19) no
N6 C28 C29 C38 . . . . -4.8(3) no
C28 C29 C30 C31 . . . . -0.7(3) no
C28 C29 C30 C35 . . . . 179.22(18) no
C38 C29 C30 C31 . . . . 179.5(2) no
C38 C29 C30 C35 . . . . -0.6(3) no
C28 C29 C38 O8 . . . . 0.9(3) no
C28 C29 C38 C37 . . . . -179.4(2) no
C30 C29 C38 O8 . . . . -179.3(2) no
C30 C29 C38 C37 . . . . 0.4(3) no
C29 C30 C31 C32 . . . . 180.0(2) no
C35 C30 C31 C32 . . . . 0.1(3) no
C29 C30 C35 C34 . . . . -179.9(2) no
C29 C30 C35 C36 . . . . 0.8(3) no
C31 C30 C35 C34 . . . . 0.0(3) no
C31 C30 C35 C36 . . . . -179.28(19) no
C30 C31 C32 C33 . . . . -0.5(3) no
C31 C32 C33 C34 . . . . 0.8(3) no
C32 C33 C34 C35 . . . . -0.7(3) no
C33 C34 C35 C30 . . . . 0.3(3) no
C33 C34 C35 C36 . . . . 179.6(2) no
C30 C35 C36 C37 . . . . -0.9(3) no
C34 C35 C36 C37 . . . . 179.8(2) no
C35 C36 C37 C38 . . . . 0.8(3) no
C36 C37 C38 O8 . . . . 179.2(2) no
C36 C37 C38 C29 . . . . -0.6(3) no
